data_7127291
loop_
_publ_author_name
'Zhou, Jiliang'
'Kim, Hyehwang'
'Liu, Liu Leo'
'Cao, Levy L.'
'Stephan, Douglas W.'

_publ_section_title
;
 An arene-stabilized \h<sup>5</sup>-pentamethylcyclopentadienyl antimony
 dication acts as a source of Sb<sup>+</sup> or Sb<sup>3+</sup> cations.
;
_journal_issue 85
_journal_name_full 'Chemical communications (Cambridge, England)'
_journal_page_first 12953
_journal_page_last 12956
_journal_paper_doi 10.1039/d0cc02710c
_journal_volume 56
_journal_year 2020
_chemical_formula_moiety 'C30 H56 N4 Sb, B C24 F20, C7 H8'
_chemical_formula_sum 'C61 H64 B F20 N4 Sb'
_chemical_formula_weight 1365.72
_space_group_crystal_system monoclinic
_space_group_IT_number 13
_space_group_name_Hall '-P 2yac'
_space_group_name_H-M_alt 'P 1 2/n 1'
_atom_sites_solution_hydrogens geom
_audit_creation_date 2019-09-12
_audit_creation_method
;
Olex2 1.2
(compiled 2018.05.29 svn.r3508 for OlexSys, GUI svn.r5506)
;
_audit_update_record
;
2020-03-29 deposited with the CCDC.	2020-09-18 downloaded from the CCDC.
;
_cell_angle_alpha 90
_cell_angle_beta 111.897(4)
_cell_angle_gamma 90
_cell_formula_units_Z 2
_cell_length_a 19.218(3)
_cell_length_b 8.3161(12)
_cell_length_c 20.922(3)
_cell_measurement_reflns_used 9925
_cell_measurement_temperature 150(2)
_cell_measurement_theta_max 24.44
_cell_measurement_theta_min 2.45
_cell_volume 3102.5(8)
_computing_cell_refinement 'SAINT V8.38A (Bruker, 2016)'
_computing_data_reduction 'SAINT V8.38A (Bruker, 2016)'
_computing_molecular_graphics ortep3
_computing_publication_material 'Olex2 (Dolomanov et al., 2009)'
_computing_structure_refinement 'ShelXL (Sheldrick, 2015)'
_computing_structure_solution 'ShelXL (Sheldrick, 2015)'
_diffrn_ambient_temperature 150(2)
_diffrn_measured_fraction_theta_full 0.999
_diffrn_measured_fraction_theta_max 0.999
_diffrn_measurement_device_type 'Bruker APEX-II CCD'
_diffrn_measurement_method '\f and \w scans'
_diffrn_radiation_type MoK\a
_diffrn_radiation_wavelength 0.71073
_diffrn_reflns_av_R_equivalents 0.0598
_diffrn_reflns_av_unetI/netI 0.0305
_diffrn_reflns_Laue_measured_fraction_full 0.999
_diffrn_reflns_Laue_measured_fraction_max 0.999
_diffrn_reflns_limit_h_max 19
_diffrn_reflns_limit_h_min -24
_diffrn_reflns_limit_k_max 10
_diffrn_reflns_limit_k_min -10
_diffrn_reflns_limit_l_max 26
_diffrn_reflns_limit_l_min -26
_diffrn_reflns_number 73380
_diffrn_reflns_point_group_measured_fraction_full 0.999
_diffrn_reflns_point_group_measured_fraction_max 0.999
_diffrn_reflns_theta_full 25.242
_diffrn_reflns_theta_max 26.371
_diffrn_reflns_theta_min 1.816
_diffrn_standards_number 0
_exptl_absorpt_coefficient_mu 0.546
_exptl_absorpt_correction_T_max 0.7454
_exptl_absorpt_correction_T_min 0.6950
_exptl_absorpt_correction_type multi-scan
_exptl_absorpt_process_details
;
SADABS-2016/2 (Bruker,2016/2) was used for absorption correction.
wR2(int) was 0.1032 before and 0.0541 after correction.
The Ratio of minimum to maximum transmission is 0.9324.
The \l/2 correction factor is Not present.
;
_exptl_crystal_colour yellow
_exptl_crystal_density_diffrn 1.462
_exptl_crystal_description block
_exptl_crystal_F_000 1388
_exptl_crystal_size_max 0.09
_exptl_crystal_size_mid 0.06
_exptl_crystal_size_min 0.04
_refine_diff_density_max 0.468
_refine_diff_density_min -0.725
_refine_diff_density_rms 0.075
_refine_ls_extinction_method none
_refine_ls_goodness_of_fit_ref 1.086
_refine_ls_hydrogen_treatment constr
_refine_ls_matrix_type full
_refine_ls_number_parameters 422
_refine_ls_number_reflns 6332
_refine_ls_number_restraints 58
_refine_ls_restrained_S_all 1.089
_refine_ls_R_factor_all 0.0504
_refine_ls_R_factor_gt 0.0385
_refine_ls_shift/su_max 0.000
_refine_ls_shift/su_mean 0.000
_refine_ls_structure_factor_coef Fsqd
_refine_ls_weighting_details 'w=1/[\s^2^(Fo^2^)+(0.0450P)^2^+3.5553P] where P=(Fo^2^+2Fc^2^)/3'
_refine_ls_weighting_scheme calc
_refine_ls_wR_factor_gt 0.0944
_refine_ls_wR_factor_ref 0.1001
_reflns_Friedel_coverage 0.000
_reflns_number_gt 5339
_reflns_number_total 6332
_reflns_threshold_expression 'I > 2\s(I)'
_cod_data_source_file d0cc02710c2.cif
_cod_data_source_block 4
_cod_depositor_comments 'Adding full bibliography for 7127289--7127291.cif.'
_cod_original_cell_volume 3102.5(7)
_cod_database_code 7127291
_shelxl_version_number 2014-3
_shelx_space_group_comment
;
The symmetry employed for this shelxl refinement is uniquely defined
by the following loop, which should always be used as a source of
symmetry information in preference to the above space-group names.
They are only intended as comments.
;
_olex2_refinement_description
;
1. Fixed Uiso
 At 1.2 times of:
  All C(H) groups
 At 1.5 times of:
  All C(H,H,H) groups
2. Restrained distances
 C2S-C7S \\sim C6S-C7S
 with sigma of 0.002
3. Rigid bond restraints
 C6S, C5S, C4S, C3S, C2S, C1S, C7S
 with sigma for 1-2 distances of 0.005 and sigma for 1-3 distances of 0.005
4. Uiso/Uaniso restraints and constraints
C6S \\sim C5S \\sim C4S \\sim C3S \\sim C2S \\sim C1S \\sim C7S: within 2A with
sigma of 0.005 and sigma for terminal atoms of 0.01
5. Others
 Fixed Sof: C6S(0.5) H6S(0.5) C5S(0.5) H5S(0.5) C4S(0.5) H4S(0.5) C3S(0.5)
 H3S(0.5) C2S(0.5) H2S(0.5) C1S(0.5) C7S(0.5) H7SA(0.5) H7SB(0.5) H7SC(0.5)
6.a Ternary CH refined with riding coordinates:
 C13(H13), C7(H7), C10(H10), C4(H4)
6.b Aromatic/amide H refined with riding coordinates:
 C6S(H6S), C5S(H5S), C4S(H4S), C3S(H3S), C2S(H2S)
6.c Fitted hexagon refined as free rotating group:
 C6S(C5S,C4S,C3S,C2S,C1S)
6.d Idealised Me refined as rotating group:
 C15(H15A,H15B,H15C), C14(H14A,H14B,H14C), C8(H8A,H8B,H8C), C11(H11A,H11B,
 H11C), C5(H5A,H5B,H5C), C6(H6A,H6B,H6C), C12(H12A,H12B,H12C), C9(H9A,H9B,H9C),
 C7S(H7SA,H7SB,H7SC)
;
_olex2_submission_special_instructions 'No special instructions were received'

loop_
_space_group_symop_operation_xyz
'x, y, z'
'-x+1/2, y, -z+1/2'
'-x, -y, -z'
'x-1/2, -y, z-1/2'

loop_
_atom_site_label
_atom_site_type_symbol
_atom_site_fract_x
_atom_site_fract_y
_atom_site_fract_z
_atom_site_U_iso_or_equiv
_atom_site_adp_type
_atom_site_occupancy
_atom_site_site_symmetry_order
_atom_site_calc_flag
_atom_site_refinement_flags_posn
_atom_site_refinement_flags_adp
_atom_site_refinement_flags_occupancy
_atom_site_disorder_assembly
_atom_site_disorder_group
Sb1 Sb 0.2500 0.82066(3) 0.7500 0.02546(9) Uani 1 2 d S T P . .
F10 F 0.08560(8) 0.3698(2) 0.15628(8) 0.0282(4) Uani 1 1 d . . . . .
F1 F 0.33782(9) 0.65986(19) 0.35320(8) 0.0280(4) Uani 1 1 d . . . . .
F5 F 0.29521(9) 0.4947(2) 0.12387(8) 0.0298(4) Uani 1 1 d . . . . .
F6 F 0.33702(9) 0.2134(2) 0.20219(9) 0.0310(4) Uani 1 1 d . . . . .
F9 F 0.03888(10) 0.1572(2) 0.05598(9) 0.0383(4) Uani 1 1 d . . . . .
F2 F 0.43162(10) 0.8860(2) 0.34266(10) 0.0372(4) Uani 1 1 d . . . . .
F7 F 0.28820(11) 0.0003(2) 0.09950(10) 0.0438(5) Uani 1 1 d . . . . .
F4 F 0.39032(11) 0.7133(2) 0.11648(10) 0.0407(5) Uani 1 1 d . . . . .
F3 F 0.46016(10) 0.9155(2) 0.22427(11) 0.0441(5) Uani 1 1 d . . . . .
F8 F 0.13851(12) -0.0320(2) 0.02500(10) 0.0486(5) Uani 1 1 d . . . . .
N2 N 0.18192(12) 0.4020(3) 0.62524(11) 0.0226(5) Uani 1 1 d . . . . .
N1 N 0.35969(12) 0.5868(3) 0.62188(11) 0.0198(5) Uani 1 1 d . . . . .
C1 C 0.26854(14) 0.6383(3) 0.68589(13) 0.0198(5) Uani 1 1 d . . . . .
C3 C 0.23801(14) 0.5058(3) 0.64440(13) 0.0195(5) Uani 1 1 d . . . . .
C16 C 0.31270(14) 0.5592(3) 0.24060(13) 0.0179(5) Uani 1 1 d . . . . .
C22 C 0.21473(14) 0.3079(3) 0.18398(13) 0.0185(5) Uani 1 1 d . . . . .
C27 C 0.13954(15) 0.2836(3) 0.14458(13) 0.0205(5) Uani 1 1 d . . . . .
C21 C 0.34915(15) 0.6684(3) 0.29289(14) 0.0215(5) Uani 1 1 d . . . . .
C2 C 0.30364(14) 0.5765(3) 0.64393(13) 0.0185(5) Uani 1 1 d . . . . .
C26 C 0.11311(16) 0.1719(3) 0.09179(14) 0.0271(6) Uani 1 1 d . . . . .
C23 C 0.26202(15) 0.2043(3) 0.16683(14) 0.0233(6) Uani 1 1 d . . . . .
C24 C 0.23859(17) 0.0926(3) 0.11435(15) 0.0287(6) Uani 1 1 d . . . . .
C17 C 0.32837(15) 0.5838(3) 0.18126(14) 0.0209(5) Uani 1 1 d . . . . .
C13 C 0.12430(15) 0.4195(3) 0.65634(14) 0.0251(6) Uani 1 1 d . . . . .
H13 H 0.1382 0.5155 0.6873 0.030 Uiso 1 1 calc R . . . .
B1 B 0.2500 0.4335(5) 0.2500 0.0173(8) Uani 1 2 d S T P . .
C25 C 0.16272(18) 0.0765(3) 0.07618(15) 0.0301(7) Uani 1 1 d . . . . .
C15 C 0.12470(19) 0.2738(4) 0.70077(17) 0.0379(8) Uani 1 1 d . . . . .
H15A H 0.1145 0.1763 0.6724 0.057 Uiso 1 1 calc GR . . . .
H15B H 0.0860 0.2870 0.7203 0.057 Uiso 1 1 calc GR . . . .
H15C H 0.1739 0.2644 0.7381 0.057 Uiso 1 1 calc GR . . . .
C7 C 0.36588(16) 0.4764(3) 0.56848(14) 0.0246(6) Uani 1 1 d . . . . .
H7 H 0.3194 0.4091 0.5519 0.029 Uiso 1 1 calc R . . . .
C20 C 0.39789(15) 0.7868(3) 0.28915(16) 0.0261(6) Uani 1 1 d . . . . .
C18 C 0.37759(16) 0.6998(3) 0.17576(15) 0.0274(6) Uani 1 1 d . . . . .
C19 C 0.41251(16) 0.8015(3) 0.22967(17) 0.0286(6) Uani 1 1 d . . . . .
C10 C 0.17356(17) 0.2755(3) 0.57255(15) 0.0278(6) Uani 1 1 d . . . . .
H10 H 0.1281 0.2115 0.5686 0.033 Uiso 1 1 calc R . . . .
C14 C 0.04714(16) 0.4514(4) 0.60145(17) 0.0367(7) Uani 1 1 d . . . . .
H14A H 0.0497 0.5451 0.5740 0.055 Uiso 1 1 calc GR . . . .
H14B H 0.0113 0.4725 0.6236 0.055 Uiso 1 1 calc GR . . . .
H14C H 0.0308 0.3572 0.5714 0.055 Uiso 1 1 calc GR . . . .
C4 C 0.41993(15) 0.7071(3) 0.65404(14) 0.0243(6) Uani 1 1 d . . . . .
H4 H 0.4564 0.6979 0.6304 0.029 Uiso 1 1 calc R . . . .
C8 C 0.43188(18) 0.3627(4) 0.59866(17) 0.0350(7) Uani 1 1 d . . . . .
H8A H 0.4787 0.4242 0.6133 0.052 Uiso 1 1 calc GR . . . .
H8B H 0.4315 0.2839 0.5637 0.052 Uiso 1 1 calc GR . . . .
H8C H 0.4280 0.3067 0.6384 0.052 Uiso 1 1 calc GR . . . .
C11 C 0.23959(19) 0.1598(4) 0.59658(17) 0.0361(7) Uani 1 1 d . . . . .
H11A H 0.2863 0.2196 0.6058 0.054 Uiso 1 1 calc GR . . . .
H11B H 0.2336 0.0794 0.5607 0.054 Uiso 1 1 calc GR . . . .
H11C H 0.2414 0.1058 0.6388 0.054 Uiso 1 1 calc GR . . . .
C5 C 0.46259(17) 0.6694(4) 0.73007(15) 0.0333(7) Uani 1 1 d . . . . .
H5A H 0.4292 0.6839 0.7554 0.050 Uiso 1 1 calc GR . . . .
H5B H 0.5056 0.7422 0.7487 0.050 Uiso 1 1 calc GR . . . .
H5C H 0.4804 0.5579 0.7349 0.050 Uiso 1 1 calc GR . . . .
C6 C 0.38939(18) 0.8778(4) 0.64279(17) 0.0326(7) Uani 1 1 d . . . . .
H6A H 0.3588 0.8937 0.5939 0.049 Uiso 1 1 calc GR . . . .
H6B H 0.4312 0.9543 0.6570 0.049 Uiso 1 1 calc GR . . . .
H6C H 0.3584 0.8956 0.6702 0.049 Uiso 1 1 calc GR . . . .
C12 C 0.15851(18) 0.3474(4) 0.50204(15) 0.0365(7) Uani 1 1 d . . . . .
H12A H 0.1126 0.4121 0.4879 0.055 Uiso 1 1 calc GR . . . .
H12B H 0.1524 0.2608 0.4686 0.055 Uiso 1 1 calc GR . . . .
H12C H 0.2008 0.4157 0.5040 0.055 Uiso 1 1 calc GR . . . .
C9 C 0.3685(2) 0.5690(4) 0.50648(16) 0.0383(8) Uani 1 1 d . . . . .
H9A H 0.3262 0.6442 0.4901 0.057 Uiso 1 1 calc GR . . . .
H9B H 0.3653 0.4934 0.4696 0.057 Uiso 1 1 calc GR . . . .
H9C H 0.4157 0.6291 0.5199 0.057 Uiso 1 1 calc GR . . . .
C6S C 0.5245(7) 1.007(2) -0.0535(5) 0.044(2) Uani 0.5 1 d D U . A -1
H6S H 0.5480 1.0149 -0.0861 0.053 Uiso 0.5 1 calc R . . A -1
C5S C 0.4594(7) 0.917(2) -0.0687(6) 0.053(2) Uani 0.5 1 d G U . A -1
H5S H 0.4384 0.8631 -0.1117 0.063 Uiso 0.5 1 calc R . . A -1
C4S C 0.4250(6) 0.906(2) -0.0210(7) 0.054(2) Uani 0.5 1 d G U . A -1
H4S H 0.3805 0.8443 -0.0313 0.065 Uiso 0.5 1 calc R . . A -1
C3S C 0.4558(6) 0.985(2) 0.0419(7) 0.053(2) Uani 0.5 1 d G U . A -1
H3S H 0.4323 0.9773 0.0745 0.063 Uiso 0.5 1 calc R . . A -1
C2S C 0.5209(6) 1.075(2) 0.0571(6) 0.049(2) Uani 0.5 1 d DG U . A -1
H2S H 0.5419 1.1291 0.1001 0.059 Uiso 0.5 1 calc R . . A -1
C1S C 0.5553(6) 1.086(2) 0.0094(5) 0.0446(19) Uani 0.5 1 d G U . A -1
C7S C 0.6289(5) 1.1833(10) 0.0271(4) 0.0565(19) Uani 0.5 1 d D U . A -1
H7SA H 0.6610 1.1312 0.0061 0.085 Uiso 0.5 1 calc GR . . A -1
H7SB H 0.6553 1.1871 0.0772 0.085 Uiso 0.5 1 calc GR . . A -1
H7SC H 0.6172 1.2930 0.0091 0.085 Uiso 0.5 1 calc GR . . A -1

loop_
_atom_site_aniso_label
_atom_site_aniso_U_11
_atom_site_aniso_U_22
_atom_site_aniso_U_33
_atom_site_aniso_U_23
_atom_site_aniso_U_13
_atom_site_aniso_U_12
Sb1 0.03670(17) 0.01836(13) 0.02613(15) 0.000 0.01729(12) 0.000
F10 0.0170(8) 0.0324(9) 0.0349(9) -0.0078(7) 0.0094(7) -0.0013(7)
F1 0.0324(9) 0.0324(9) 0.0205(8) -0.0050(7) 0.0114(7) -0.0049(7)
F5 0.0387(10) 0.0360(9) 0.0211(8) -0.0036(7) 0.0188(7) -0.0070(8)
F6 0.0217(8) 0.0383(10) 0.0349(9) -0.0045(7) 0.0126(7) 0.0075(7)
F9 0.0294(9) 0.0372(10) 0.0369(10) -0.0087(8) -0.0006(8) -0.0093(8)
F2 0.0331(10) 0.0274(9) 0.0480(11) -0.0121(8) 0.0116(9) -0.0077(8)
F7 0.0544(12) 0.0387(10) 0.0440(11) -0.0097(9) 0.0249(10) 0.0168(9)
F4 0.0529(12) 0.0401(10) 0.0491(11) 0.0061(8) 0.0420(10) -0.0030(9)
F3 0.0415(11) 0.0299(10) 0.0731(14) 0.0014(9) 0.0355(10) -0.0129(8)
F8 0.0656(13) 0.0373(10) 0.0362(11) -0.0203(9) 0.0112(10) -0.0035(10)
N2 0.0208(12) 0.0235(11) 0.0234(12) -0.0048(9) 0.0081(10) -0.0070(9)
N1 0.0173(11) 0.0237(11) 0.0200(11) -0.0035(9) 0.0086(9) -0.0030(9)
C1 0.0171(13) 0.0216(13) 0.0204(13) -0.0002(10) 0.0065(11) -0.0014(10)
C3 0.0187(13) 0.0214(13) 0.0187(13) 0.0027(10) 0.0074(11) 0.0017(10)
C16 0.0157(12) 0.0201(12) 0.0194(13) 0.0007(10) 0.0084(11) 0.0021(10)
C22 0.0207(13) 0.0200(12) 0.0179(12) 0.0016(10) 0.0109(11) -0.0016(10)
C27 0.0243(14) 0.0192(13) 0.0200(13) 0.0014(10) 0.0105(11) -0.0003(10)
C21 0.0200(13) 0.0224(13) 0.0235(14) 0.0022(11) 0.0095(11) 0.0033(11)
C2 0.0177(13) 0.0184(12) 0.0168(13) -0.0007(10) 0.0033(11) -0.0015(10)
C26 0.0301(15) 0.0251(14) 0.0235(14) 0.0010(12) 0.0069(12) -0.0040(12)
C23 0.0237(14) 0.0248(14) 0.0226(14) 0.0010(11) 0.0101(12) 0.0015(11)
C24 0.0395(18) 0.0234(14) 0.0296(16) 0.0000(12) 0.0202(14) 0.0071(13)
C17 0.0200(13) 0.0230(13) 0.0226(14) 0.0013(11) 0.0113(11) 0.0025(11)
C13 0.0222(14) 0.0262(14) 0.0289(15) -0.0061(12) 0.0119(12) -0.0077(11)
B1 0.0139(19) 0.0202(19) 0.020(2) 0.000 0.0084(17) 0.000
C25 0.0465(19) 0.0214(14) 0.0219(14) -0.0060(11) 0.0120(14) -0.0033(13)
C15 0.0380(18) 0.0423(18) 0.0384(18) 0.0021(14) 0.0202(15) -0.0073(15)
C7 0.0266(15) 0.0264(14) 0.0235(14) -0.0042(11) 0.0124(12) -0.0041(12)
C20 0.0213(14) 0.0187(13) 0.0367(17) -0.0022(11) 0.0088(13) 0.0004(11)
C18 0.0277(15) 0.0270(14) 0.0355(16) 0.0083(12) 0.0212(13) 0.0053(12)
C19 0.0221(14) 0.0211(13) 0.0478(18) 0.0040(13) 0.0190(14) -0.0006(11)
C10 0.0298(16) 0.0260(14) 0.0286(16) -0.0082(12) 0.0118(13) -0.0113(12)
C14 0.0228(15) 0.0418(18) 0.0433(19) -0.0039(15) 0.0098(14) -0.0047(14)
C4 0.0215(14) 0.0268(14) 0.0266(15) -0.0034(11) 0.0114(12) -0.0064(11)
C8 0.0331(17) 0.0311(16) 0.0415(18) -0.0072(13) 0.0149(15) 0.0048(13)
C11 0.0464(19) 0.0244(15) 0.0420(18) -0.0017(13) 0.0217(16) -0.0010(14)
C5 0.0254(15) 0.0407(17) 0.0301(16) -0.0051(14) 0.0061(13) -0.0077(14)
C6 0.0336(17) 0.0264(14) 0.0399(18) 0.0004(13) 0.0159(15) -0.0069(13)
C12 0.0352(18) 0.0452(19) 0.0261(16) -0.0066(14) 0.0080(14) -0.0067(14)
C9 0.053(2) 0.0401(18) 0.0266(16) -0.0032(14) 0.0205(15) -0.0033(16)
C6S 0.037(5) 0.039(3) 0.046(4) 0.016(3) 0.003(4) 0.015(4)
C5S 0.045(6) 0.038(3) 0.056(4) 0.015(3) -0.003(4) 0.011(4)
C4S 0.036(6) 0.040(3) 0.072(5) 0.027(4) 0.004(4) 0.013(4)
C3S 0.047(6) 0.047(4) 0.061(4) 0.031(4) 0.017(4) 0.019(5)
C2S 0.046(6) 0.043(4) 0.048(4) 0.020(3) 0.005(4) 0.019(4)
C1S 0.034(5) 0.038(3) 0.047(4) 0.018(3) -0.001(4) 0.013(4)
C7S 0.057(4) 0.048(4) 0.051(4) 0.009(3) 0.003(3) 0.001(3)

loop_
_atom_type_symbol
_atom_type_description
_atom_type_scat_dispersion_real
_atom_type_scat_dispersion_imag
_atom_type_scat_source
C C 0.0033 0.0016 'International Tables Vol C Tables 4.2.6.8 and 6.1.1.4'
H H 0.0000 0.0000 'International Tables Vol C Tables 4.2.6.8 and 6.1.1.4'
B B 0.0013 0.0007 'International Tables Vol C Tables 4.2.6.8 and 6.1.1.4'
F F 0.0171 0.0103 'International Tables Vol C Tables 4.2.6.8 and 6.1.1.4'
N N 0.0061 0.0033 'International Tables Vol C Tables 4.2.6.8 and 6.1.1.4'
Sb Sb -0.5866 1.5461 'International Tables Vol C Tables 4.2.6.8 and 6.1.1.4'

loop_
_geom_angle_atom_site_label_1
_geom_angle_atom_site_label_2
_geom_angle_atom_site_label_3
_geom_angle
_geom_angle_site_symmetry_1
_geom_angle_site_symmetry_3
_geom_angle_publ_flag
C1 Sb1 C1 89.78(14) . 2_556 ?
C3 N2 C13 117.4(2) . . ?
C3 N2 C10 122.5(2) . . ?
C13 N2 C10 120.1(2) . . ?
C2 N1 C7 121.7(2) . . ?
C2 N1 C4 118.9(2) . . ?
C7 N1 C4 119.3(2) . . ?
C3 C1 Sb1 145.4(2) . . ?
C3 C1 C2 60.23(18) . . ?
C2 C1 Sb1 153.0(2) . . ?
N2 C3 C1 144.5(3) . . ?
N2 C3 C2 155.6(3) . . ?
C1 C3 C2 59.89(18) . . ?
C21 C16 C17 113.0(2) . . ?
C21 C16 B1 119.5(2) . . ?
C17 C16 B1 127.1(2) . . ?
C27 C22 C23 113.1(2) . . ?
C27 C22 B1 126.7(2) . . ?
C23 C22 B1 120.0(2) . . ?
F10 C27 C22 120.9(2) . . ?
F10 C27 C26 114.9(2) . . ?
C22 C27 C26 124.2(2) . . ?
F1 C21 C16 119.1(2) . . ?
F1 C21 C20 115.9(2) . . ?
C20 C21 C16 125.0(3) . . ?
N1 C2 C1 147.8(2) . . ?
N1 C2 C3 152.3(2) . . ?
C1 C2 C3 59.88(18) . . ?
F9 C26 C27 120.1(3) . . ?
F9 C26 C25 120.1(3) . . ?
C25 C26 C27 119.8(3) . . ?
F6 C23 C22 119.2(2) . . ?
F6 C23 C24 115.9(2) . . ?
C24 C23 C22 124.8(3) . . ?
F7 C24 C23 121.2(3) . . ?
F7 C24 C25 119.7(3) . . ?
C23 C24 C25 119.1(3) . . ?
F5 C17 C16 121.5(2) . . ?
F5 C17 C18 114.7(2) . . ?
C18 C17 C16 123.8(3) . . ?
N2 C13 H13 107.4 . . ?
N2 C13 C15 110.7(2) . . ?
N2 C13 C14 111.2(2) . . ?
C15 C13 H13 107.4 . . ?
C14 C13 H13 107.4 . . ?
C14 C13 C15 112.3(2) . . ?
C16 B1 C16 102.0(3) 2 . ?
C16 B1 C22 112.71(12) . . ?
C16 B1 C22 112.71(12) 2 2 ?
C16 B1 C22 113.89(12) 2 . ?
C16 B1 C22 113.89(12) . 2 ?
C22 B1 C22 102.1(3) 2 . ?
F8 C25 C26 120.9(3) . . ?
F8 C25 C24 120.2(3) . . ?
C26 C25 C24 118.9(3) . . ?
C13 C15 H15A 109.5 . . ?
C13 C15 H15B 109.5 . . ?
C13 C15 H15C 109.5 . . ?
H15A C15 H15B 109.5 . . ?
H15A C15 H15C 109.5 . . ?
H15B C15 H15C 109.5 . . ?
N1 C7 H7 107.2 . . ?
N1 C7 C8 111.2(2) . . ?
N1 C7 C9 111.4(2) . . ?
C8 C7 H7 107.2 . . ?
C8 C7 C9 112.4(3) . . ?
C9 C7 H7 107.2 . . ?
F2 C20 C21 121.1(3) . . ?
F2 C20 C19 119.9(2) . . ?
C19 C20 C21 119.0(3) . . ?
F4 C18 C17 119.7(3) . . ?
F4 C18 C19 120.2(2) . . ?
C19 C18 C17 120.1(3) . . ?
F3 C19 C20 120.6(3) . . ?
F3 C19 C18 120.3(3) . . ?
C18 C19 C20 119.1(3) . . ?
N2 C10 H10 106.6 . . ?
N2 C10 C11 110.9(2) . . ?
N2 C10 C12 111.7(2) . . ?
C11 C10 H10 106.6 . . ?
C12 C10 H10 106.6 . . ?
C12 C10 C11 113.8(3) . . ?
C13 C14 H14A 109.5 . . ?
C13 C14 H14B 109.5 . . ?
C13 C14 H14C 109.5 . . ?
H14A C14 H14B 109.5 . . ?
H14A C14 H14C 109.5 . . ?
H14B C14 H14C 109.5 . . ?
N1 C4 H4 107.2 . . ?
N1 C4 C5 111.0(2) . . ?
N1 C4 C6 111.6(2) . . ?
C5 C4 H4 107.2 . . ?
C6 C4 H4 107.2 . . ?
C6 C4 C5 112.3(2) . . ?
C7 C8 H8A 109.5 . . ?
C7 C8 H8B 109.5 . . ?
C7 C8 H8C 109.5 . . ?
H8A C8 H8B 109.5 . . ?
H8A C8 H8C 109.5 . . ?
H8B C8 H8C 109.5 . . ?
C10 C11 H11A 109.5 . . ?
C10 C11 H11B 109.5 . . ?
C10 C11 H11C 109.5 . . ?
H11A C11 H11B 109.5 . . ?
H11A C11 H11C 109.5 . . ?
H11B C11 H11C 109.5 . . ?
C4 C5 H5A 109.5 . . ?
C4 C5 H5B 109.5 . . ?
C4 C5 H5C 109.5 . . ?
H5A C5 H5B 109.5 . . ?
H5A C5 H5C 109.5 . . ?
H5B C5 H5C 109.5 . . ?
C4 C6 H6A 109.5 . . ?
C4 C6 H6B 109.5 . . ?
C4 C6 H6C 109.5 . . ?
H6A C6 H6B 109.5 . . ?
H6A C6 H6C 109.5 . . ?
H6B C6 H6C 109.5 . . ?
C10 C12 H12A 109.5 . . ?
C10 C12 H12B 109.5 . . ?
C10 C12 H12C 109.5 . . ?
H12A C12 H12B 109.5 . . ?
H12A C12 H12C 109.5 . . ?
H12B C12 H12C 109.5 . . ?
C7 C9 H9A 109.5 . . ?
C7 C9 H9B 109.5 . . ?
C7 C9 H9C 109.5 . . ?
H9A C9 H9B 109.5 . . ?
H9A C9 H9C 109.5 . . ?
H9B C9 H9C 109.5 . . ?
C5S C6S H6S 120.0 . . ?
C5S C6S C1S 120.0 . . ?
C1S C6S H6S 120.0 . . ?
C6S C5S H5S 120.0 . . ?
C6S C5S C4S 120.0 . . ?
C4S C5S H5S 120.0 . . ?
C5S C4S H4S 120.0 . . ?
C3S C4S C5S 120.0 . . ?
C3S C4S H4S 120.0 . . ?
C4S C3S H3S 120.0 . . ?
C4S C3S C2S 120.0 . . ?
C2S C3S H3S 120.0 . . ?
C3S C2S H2S 120.0 . . ?
C1S C2S C3S 120.0 . . ?
C1S C2S H2S 120.0 . . ?
C6S C1S C7S 120.03(8) . . ?
C2S C1S C6S 120.0 . . ?
C2S C1S C7S 119.95(8) . . ?
C1S C7S H7SA 109.5 . . ?
C1S C7S H7SB 109.5 . . ?
C1S C7S H7SC 109.5 . . ?
H7SA C7S H7SB 109.5 . . ?
H7SA C7S H7SC 109.5 . . ?
H7SB C7S H7SC 109.5 . . ?

loop_
_geom_bond_atom_site_label_1
_geom_bond_atom_site_label_2
_geom_bond_distance
_geom_bond_site_symmetry_2
_geom_bond_publ_flag
Sb1 C1 2.141(3) . ?
Sb1 C1 2.141(3) 2_556 ?
F10 C27 1.356(3) . ?
F1 C21 1.360(3) . ?
F5 C17 1.351(3) . ?
F6 C23 1.355(3) . ?
F9 C26 1.347(3) . ?
F2 C20 1.346(3) . ?
F7 C24 1.348(3) . ?
F4 C18 1.355(3) . ?
F3 C19 1.352(3) . ?
F8 C25 1.343(3) . ?
N2 C3 1.321(3) . ?
N2 C13 1.486(3) . ?
N2 C10 1.489(3) . ?
N1 C2 1.323(3) . ?
N1 C7 1.485(3) . ?
N1 C4 1.487(3) . ?
C1 C3 1.390(4) . ?
C1 C2 1.390(4) . ?
C3 C2 1.395(4) . ?
C16 C21 1.393(4) . ?
C16 C17 1.398(3) . ?
C16 B1 1.661(4) . ?
C22 C27 1.386(4) . ?
C22 C23 1.393(4) . ?
C22 B1 1.661(4) . ?
C27 C26 1.387(4) . ?
C21 C20 1.382(4) . ?
C26 C25 1.370(4) . ?
C23 C24 1.379(4) . ?
C24 C25 1.383(4) . ?
C17 C18 1.385(4) . ?
C13 H13 1.0000 . ?
C13 C15 1.525(4) . ?
C13 C14 1.523(4) . ?
B1 C16 1.661(4) 2 ?
B1 C22 1.661(4) 2 ?
C15 H15A 0.9800 . ?
C15 H15B 0.9800 . ?
C15 H15C 0.9800 . ?
C7 H7 1.0000 . ?
C7 C8 1.518(4) . ?
C7 C9 1.526(4) . ?
C20 C19 1.380(4) . ?
C18 C19 1.369(4) . ?
C10 H10 1.0000 . ?
C10 C11 1.521(4) . ?
C10 C12 1.516(4) . ?
C14 H14A 0.9800 . ?
C14 H14B 0.9800 . ?
C14 H14C 0.9800 . ?
C4 H4 1.0000 . ?
C4 C5 1.526(4) . ?
C4 C6 1.521(4) . ?
C8 H8A 0.9800 . ?
C8 H8B 0.9800 . ?
C8 H8C 0.9800 . ?
C11 H11A 0.9800 . ?
C11 H11B 0.9800 . ?
C11 H11C 0.9800 . ?
C5 H5A 0.9800 . ?
C5 H5B 0.9800 . ?
C5 H5C 0.9800 . ?
C6 H6A 0.9800 . ?
C6 H6B 0.9800 . ?
C6 H6C 0.9800 . ?
C12 H12A 0.9800 . ?
C12 H12B 0.9800 . ?
C12 H12C 0.9800 . ?
C9 H9A 0.9800 . ?
C9 H9B 0.9800 . ?
C9 H9C 0.9800 . ?
C6S H6S 0.9500 . ?
C6S C5S 1.3900 . ?
C6S C1S 1.3900 . ?
C5S H5S 0.9500 . ?
C5S C4S 1.3900 . ?
C4S H4S 0.9500 . ?
C4S C3S 1.3900 . ?
C3S H3S 0.9500 . ?
C3S C2S 1.3900 . ?
C2S H2S 0.9500 . ?
C2S C1S 1.3900 . ?
C1S C7S 1.550(14) . ?
C7S H7SA 0.9800 . ?
C7S H7SB 0.9800 . ?
C7S H7SC 0.9800 . ?
